data_7704049
loop_
_publ_author_name
'Braun, Jason D.'
'Gray, Paul A.'
'Sidhu, Baldeep K.'
'Nemez, Dion B.'
'Herbert, David E.'

_publ_section_title
;
 Zn-Templated synthesis of substituted (2,6-diimine)pyridine proligands
 and evaluation of their iron complexes as anolytes for flow battery
 applications.
;
_journal_issue 45
_journal_name_full 'Dalton transactions (Cambridge, England : 2003)'
_journal_page_first 16175
_journal_page_last 16183
_journal_paper_doi 10.1039/d0dt00543f
_journal_volume 49
_journal_year 2020
_chemical_formula_moiety 'C21 H17 Br2 Cl2 N3 Zn, 0.5(C2 H3 N)'
_chemical_formula_sum 'C22 H18.5 Br2 Cl2 N3.5 Zn'
_chemical_formula_weight 627.99
_space_group_crystal_system triclinic
_space_group_IT_number 2
_space_group_name_Hall '-P 1'
_space_group_name_H-M_alt 'P -1'
_atom_sites_solution_hydrogens geom
_audit_creation_date 2020-01-24
_audit_creation_method
;
Olex2 1.2
(compiled May 18 2018 14:05:52 for OlexSys, GUI svn.r5506)
;
_audit_update_record
;
2020-02-10 deposited with the CCDC.	2020-04-12 downloaded from the CCDC.
;
_cell_angle_alpha 92.855(2)
_cell_angle_beta 110.335(2)
_cell_angle_gamma 102.818(2)
_cell_formula_units_Z 4
_cell_length_a 12.9613(7)
_cell_length_b 14.5938(6)
_cell_length_c 15.1144(7)
_cell_measurement_reflns_used 9969
_cell_measurement_temperature 151(2)
_cell_measurement_theta_max 30.53
_cell_measurement_theta_min 2.64
_cell_volume 2588.7(2)
_computing_cell_refinement 'SAINT V8.38A (?, 2016)'
_computing_data_reduction 'SAINT V8.38A (?, 2016)'
_computing_molecular_graphics 'Olex2 (Dolomanov et al., 2009)'
_computing_publication_material 'Olex2 (Dolomanov et al., 2009)'
_computing_structure_refinement 'ShelXL (Sheldrick, 2015)'
_computing_structure_solution 'SHELXT 2018/2 (Sheldrick, 2018)'
_diffrn_ambient_temperature 150.0
_diffrn_measured_fraction_theta_full 0.992
_diffrn_measured_fraction_theta_max 0.979
_diffrn_measurement_device_type 'Bruker D8 Quest ECO CMOS'
_diffrn_measurement_method '\f and \w scans'
_diffrn_radiation_type MoK\a
_diffrn_radiation_wavelength 0.71073
_diffrn_reflns_av_R_equivalents 0.0702
_diffrn_reflns_av_unetI/netI 0.1025
_diffrn_reflns_Laue_measured_fraction_full 0.992
_diffrn_reflns_Laue_measured_fraction_max 0.979
_diffrn_reflns_limit_h_max 18
_diffrn_reflns_limit_h_min -18
_diffrn_reflns_limit_k_max 20
_diffrn_reflns_limit_k_min -20
_diffrn_reflns_limit_l_max 21
_diffrn_reflns_limit_l_min -21
_diffrn_reflns_number 34726
_diffrn_reflns_point_group_measured_fraction_full 0.992
_diffrn_reflns_point_group_measured_fraction_max 0.979
_diffrn_reflns_theta_full 25.242
_diffrn_reflns_theta_max 30.721
_diffrn_reflns_theta_min 2.639
_diffrn_standards_number 0
_exptl_absorpt_coefficient_mu 4.257
_exptl_absorpt_correction_T_max 0.7461
_exptl_absorpt_correction_T_min 0.3803
_exptl_absorpt_correction_type multi-scan
_exptl_absorpt_process_details
;
SADABS-2016/2 (Bruker,2016) was used for absorption correction.
wR2(int) was 0.1137 before and 0.0633 after correction.
The Ratio of minimum to maximum transmission is 0.5097.
The \l/2 correction factor is Not present.
;
_exptl_crystal_colour yellow
_exptl_crystal_colour_primary yellow
_exptl_crystal_density_diffrn 1.611
_exptl_crystal_description Rod
_exptl_crystal_F_000 1236
_exptl_crystal_size_max 0.7
_exptl_crystal_size_mid 0.24
_exptl_crystal_size_min 0.18
_refine_diff_density_max 1.609
_refine_diff_density_min -1.156
_refine_diff_density_rms 0.139
_refine_ls_extinction_method none
_refine_ls_goodness_of_fit_ref 1.037
_refine_ls_hydrogen_treatment constr
_refine_ls_matrix_type full
_refine_ls_number_parameters 555
_refine_ls_number_reflns 15756
_refine_ls_number_restraints 0
_refine_ls_restrained_S_all 1.037
_refine_ls_R_factor_all 0.1361
_refine_ls_R_factor_gt 0.0708
_refine_ls_shift/su_max 0.001
_refine_ls_shift/su_mean 0.000
_refine_ls_structure_factor_coef Fsqd
_refine_ls_weighting_details 'w=1/[\s^2^(Fo^2^)+(0.0093P)^2^+12.0571P] where P=(Fo^2^+2Fc^2^)/3'
_refine_ls_weighting_scheme calc
_refine_ls_wR_factor_gt 0.1138
_refine_ls_wR_factor_ref 0.1345
_reflns_Friedel_coverage 0.000
_reflns_number_gt 9160
_reflns_number_total 15756
_reflns_threshold_expression 'I > 2\s(I)'
_cod_data_source_file d0dt00543f2.cif
_cod_data_source_block 1c
_cod_depositor_comments 'Adding full bibliography for 7704046--7704050.cif.'
_cod_original_formula_sum 'C22 H18.50 Br2 Cl2 N3.50 Zn'
_cod_database_code 7704049
_shelx_shelxl_version_number 2018/3
_shelx_space_group_comment
;
The symmetry employed for this shelxl refinement is uniquely defined
by the following loop, which should always be used as a source of
symmetry information in preference to the above space-group names.
They are only intended as comments.
;
_shelx_estimated_absorpt_t_max 0.515
_shelx_estimated_absorpt_t_min 0.155
_olex2_refinement_description
;
1. Fixed Uiso
 At 1.2 times of:
  All C(H) groups
 At 1.5 times of:
  All C(H,H,H) groups
2.a Aromatic/amide H refined with riding coordinates:
 C4(H4), C5(H5), C6(H6), C11(H11), C12(H12), C14(H14), C15(H15), C17(H17),
 C18(H18), C20(H20), C21(H21), C25(H25), C26(H26), C27(H27), C32(H32), C33(H33),
  C35(H35), C36(H36), C38(H38), C39(H39), C41(H41), C42(H42)
2.b Idealised Me refined as rotating group:
 C2(H2A,H2B,H2C), C9(H9A,H9B,H9C), C23(H23A,H23B,H23C), C30(H30A,H30B,H30C),
 C43(H43A,H43B,H43C)
;
_platon_squeeze_void_probe_radius 1.20
_olex2_submission_special_instructions 'No special instructions were received'

loop_
_space_group_symop_operation_xyz
'x, y, z'
'-x, -y, -z'

loop_
_atom_site_label
_atom_site_type_symbol
_atom_site_fract_x
_atom_site_fract_y
_atom_site_fract_z
_atom_site_U_iso_or_equiv
_atom_site_adp_type
_atom_site_occupancy
_atom_site_site_symmetry_order
_atom_site_calc_flag
_atom_site_refinement_flags_posn
_atom_site_refinement_flags_adp
_atom_site_refinement_flags_occupancy
_atom_site_disorder_assembly
_atom_site_disorder_group
Br1 Br 0.35535(7) -0.05628(5) 0.37165(5) 0.05091(18) Uani 1 1 d . . . . .
Br2 Br 0.27368(7) 0.20289(5) 1.17763(5) 0.0562(2) Uani 1 1 d . . . . .
C1 C 0.1962(4) 0.3368(4) 0.4869(4) 0.0268(11) Uani 1 1 d . . . . .
C2 C 0.2054(5) 0.3548(4) 0.3929(4) 0.0353(13) Uani 1 1 d . . . . .
H2A H 0.142012 0.379951 0.355555 0.053 Uiso 1 1 calc GR . . . .
H2B H 0.202579 0.295229 0.358071 0.053 Uiso 1 1 calc GR . . . .
H2C H 0.277594 0.400928 0.403473 0.053 Uiso 1 1 calc GR . . . .
C3 C 0.1696(4) 0.4103(3) 0.5413(4) 0.0247(10) Uani 1 1 d . . . . .
C4 C 0.1523(4) 0.4959(4) 0.5117(4) 0.0323(12) Uani 1 1 d . . . . .
H4 H 0.154850 0.510841 0.451869 0.039 Uiso 1 1 calc R . . . .
C5 C 0.1315(5) 0.5589(4) 0.5700(4) 0.0367(13) Uani 1 1 d . . . . .
H5 H 0.118732 0.617430 0.550082 0.044 Uiso 1 1 calc R . . . .
C6 C 0.1290(4) 0.5377(4) 0.6575(4) 0.0337(13) Uani 1 1 d . . . . .
H6 H 0.114289 0.580322 0.698375 0.040 Uiso 1 1 calc R . . . .
C7 C 0.1492(4) 0.4508(3) 0.6832(4) 0.0264(11) Uani 1 1 d . . . . .
C8 C 0.1581(4) 0.4230(3) 0.7793(4) 0.0289(11) Uani 1 1 d . . . . .
C9 C 0.1427(5) 0.4897(4) 0.8480(4) 0.0353(13) Uani 1 1 d . . . . .
H9A H 0.202038 0.549249 0.863077 0.053 Uiso 1 1 calc GR . . . .
H9B H 0.148193 0.461536 0.906468 0.053 Uiso 1 1 calc GR . . . .
H9C H 0.067741 0.502421 0.819895 0.053 Uiso 1 1 calc GR . . . .
C10 C 0.2416(4) 0.1900(4) 0.4849(4) 0.0277(11) Uani 1 1 d . . . . .
C11 C 0.3506(5) 0.2052(4) 0.4857(4) 0.0380(14) Uani 1 1 d . . . . .
H11 H 0.402581 0.265801 0.510097 0.046 Uiso 1 1 calc R . . . .
C12 C 0.3846(5) 0.1319(4) 0.4508(5) 0.0410(14) Uani 1 1 d . . . . .
H12 H 0.459720 0.141306 0.451240 0.049 Uiso 1 1 calc R . . . .
C13 C 0.3069(5) 0.0455(4) 0.4156(4) 0.0324(12) Uani 1 1 d . . . . .
C14 C 0.1975(5) 0.0288(4) 0.4133(4) 0.0328(12) Uani 1 1 d . . . . .
H14 H 0.145454 -0.031616 0.387840 0.039 Uiso 1 1 calc R . . . .
C15 C 0.1647(5) 0.1022(4) 0.4490(4) 0.0313(12) Uani 1 1 d . . . . .
H15 H 0.089617 0.092230 0.448772 0.038 Uiso 1 1 calc R . . . .
C16 C 0.2009(5) 0.3116(4) 0.8835(4) 0.0295(11) Uani 1 1 d . . . . .
C17 C 0.1185(5) 0.2423(4) 0.8981(5) 0.0417(14) Uani 1 1 d . . . . .
H17 H 0.047436 0.216323 0.847589 0.050 Uiso 1 1 calc R . . . .
C18 C 0.1393(6) 0.2106(4) 0.9857(5) 0.0452(16) Uani 1 1 d . . . . .
H18 H 0.082094 0.164451 0.996455 0.054 Uiso 1 1 calc R . . . .
C19 C 0.2429(5) 0.2465(4) 1.0567(4) 0.0371(13) Uani 1 1 d . . . . .
C20 C 0.3275(5) 0.3143(4) 1.0440(5) 0.0413(14) Uani 1 1 d . . . . .
H20 H 0.399324 0.338152 1.094215 0.050 Uiso 1 1 calc R . . . .
C21 C 0.3057(5) 0.3464(4) 0.9570(4) 0.0392(14) Uani 1 1 d . . . . .
H21 H 0.363039 0.393089 0.947141 0.047 Uiso 1 1 calc R . . . .
Cl1 Cl 0.40126(11) 0.29535(9) 0.74917(10) 0.0338(3) Uani 1 1 d . . . . .
Cl2 Cl 0.10093(11) 0.12413(9) 0.66470(10) 0.0333(3) Uani 1 1 d . . . . .
N1 N 0.2094(3) 0.2632(3) 0.5265(3) 0.0266(9) Uani 1 1 d . . . . .
N2 N 0.1675(3) 0.3899(3) 0.6262(3) 0.0256(9) Uani 1 1 d . . . . .
N3 N 0.1813(4) 0.3434(3) 0.7932(3) 0.0279(9) Uani 1 1 d . . . . .
Zn1 Zn 0.21214(5) 0.26816(4) 0.67526(4) 0.02491(13) Uani 1 1 d . . . . .
Br3 Br 0.17908(7) 0.66813(5) 0.31977(5) 0.05349(19) Uani 1 1 d . . . . .
Br4 Br 0.14237(5) 0.44184(4) 1.14987(4) 0.03787(14) Uani 1 1 d . . . . .
C22 C 0.3236(4) 0.9603(3) 0.7341(4) 0.0230(10) Uani 1 1 d . . . . .
C23 C 0.3445(5) 1.0263(4) 0.6672(4) 0.0302(11) Uani 1 1 d . . . . .
H23A H 0.283156 1.058700 0.646704 0.045 Uiso 1 1 calc GR . . . .
H23B H 0.346590 0.990575 0.611522 0.045 Uiso 1 1 calc GR . . . .
H23C H 0.417407 1.073395 0.699157 0.045 Uiso 1 1 calc GR . . . .
C24 C 0.3464(4) 0.9994(3) 0.8339(4) 0.0232(10) Uani 1 1 d . . . . .
C25 C 0.3847(4) 1.0956(3) 0.8686(4) 0.0285(11) Uani 1 1 d . . . . .
H25 H 0.396160 1.141241 0.827969 0.034 Uiso 1 1 calc R . . . .
C26 C 0.4058(4) 1.1237(4) 0.9629(4) 0.0312(12) Uani 1 1 d . . . . .
H26 H 0.433276 1.189136 0.988208 0.037 Uiso 1 1 calc R . . . .
C27 C 0.3871(4) 1.0567(4) 1.0208(4) 0.0285(11) Uani 1 1 d . . . . .
H27 H 0.401735 1.074927 1.086135 0.034 Uiso 1 1 calc R . . . .
C28 C 0.3460(4) 0.9615(4) 0.9807(4) 0.0250(10) Uani 1 1 d . . . . .
C29 C 0.3192(4) 0.8817(4) 1.0344(4) 0.0268(11) Uani 1 1 d . . . . .
C30 C 0.3352(5) 0.9044(4) 1.1364(4) 0.0343(12) Uani 1 1 d . . . . .
H30A H 0.412127 0.944554 1.171316 0.051 Uiso 1 1 calc GR . . . .
H30B H 0.324619 0.845485 1.164258 0.051 Uiso 1 1 calc GR . . . .
H30C H 0.279214 0.938219 1.140605 0.051 Uiso 1 1 calc GR . . . .
C31 C 0.2633(4) 0.8232(3) 0.6215(4) 0.0260(11) Uani 1 1 d . . . . .
C32 C 0.1640(5) 0.8244(4) 0.5478(4) 0.0312(12) Uani 1 1 d . . . . .
H32 H 0.113317 0.857449 0.558935 0.037 Uiso 1 1 calc R . . . .
C33 C 0.1383(5) 0.7779(4) 0.4581(4) 0.0336(12) Uani 1 1 d . . . . .
H33 H 0.069724 0.777573 0.407412 0.040 Uiso 1 1 calc R . . . .
C34 C 0.2141(5) 0.7321(4) 0.4438(4) 0.0344(13) Uani 1 1 d . . . . .
C35 C 0.3128(5) 0.7283(4) 0.5165(4) 0.0327(12) Uani 1 1 d . . . . .
H35 H 0.362888 0.694648 0.505016 0.039 Uiso 1 1 calc R . . . .
C36 C 0.3370(4) 0.7742(4) 0.6058(4) 0.0305(12) Uani 1 1 d . . . . .
H36 H 0.404280 0.772285 0.656815 0.037 Uiso 1 1 calc R . . . .
C37 C 0.2523(4) 0.7172(3) 1.0294(4) 0.0266(11) Uani 1 1 d . . . . .
C38 C 0.3290(5) 0.6635(4) 1.0636(4) 0.0356(13) Uani 1 1 d . . . . .
H38 H 0.403071 0.682491 1.061684 0.043 Uiso 1 1 calc R . . . .
C39 C 0.2973(5) 0.5814(4) 1.1010(4) 0.0389(14) Uani 1 1 d . . . . .
H39 H 0.349399 0.543844 1.125211 0.047 Uiso 1 1 calc R . . . .
C40 C 0.1886(4) 0.5554(4) 1.1023(4) 0.0276(11) Uani 1 1 d . . . . .
C41 C 0.1122(5) 0.6083(4) 1.0673(4) 0.0320(12) Uani 1 1 d . . . . .
H41 H 0.037691 0.589197 1.068327 0.038 Uiso 1 1 calc R . . . .
C42 C 0.1446(5) 0.6901(4) 1.0302(4) 0.0321(12) Uani 1 1 d . . . . .
H42 H 0.092194 0.727281 1.005498 0.038 Uiso 1 1 calc R . . . .
Cl3 Cl 0.37899(11) 0.69707(10) 0.84034(10) 0.0356(3) Uani 1 1 d . . . . .
Cl4 Cl 0.07592(11) 0.73625(10) 0.76730(11) 0.0367(3) Uani 1 1 d . . . . .
N4 N 0.2895(3) 0.8698(3) 0.7149(3) 0.0246(9) Uani 1 1 d . . . . .
N5 N 0.3267(3) 0.9353(3) 0.8906(3) 0.0223(8) Uani 1 1 d . . . . .
N6 N 0.2840(3) 0.7999(3) 0.9873(3) 0.0275(9) Uani 1 1 d . . . . .
Zn2 Zn 0.26436(5) 0.79246(4) 0.83428(4) 0.02381(13) Uani 1 1 d . . . . .
C43 C 0.0039(7) 0.9660(6) 0.8176(6) 0.067(2) Uani 1 1 d . . . . .
H43A H -0.011547 0.907652 0.774890 0.101 Uiso 1 1 calc GR . . . .
H43B H 0.054527 1.017702 0.802084 0.101 Uiso 1 1 calc GR . . . .
H43C H -0.067824 0.982460 0.809583 0.101 Uiso 1 1 calc GR . . . .
C44 C 0.0577(6) 0.9513(5) 0.9151(6) 0.0476(17) Uani 1 1 d . . . . .
N7 N 0.0998(5) 0.9409(5) 0.9921(5) 0.0573(16) Uani 1 1 d . . . . .

loop_
_atom_site_aniso_label
_atom_site_aniso_U_11
_atom_site_aniso_U_22
_atom_site_aniso_U_33
_atom_site_aniso_U_23
_atom_site_aniso_U_13
_atom_site_aniso_U_12
Br1 0.0740(5) 0.0414(4) 0.0511(4) 0.0005(3) 0.0392(4) 0.0171(3)
Br2 0.0785(5) 0.0615(4) 0.0426(4) 0.0201(3) 0.0325(4) 0.0258(4)
C1 0.018(2) 0.027(3) 0.029(3) 0.006(2) 0.005(2) -0.0001(19)
C2 0.038(3) 0.042(3) 0.021(3) 0.010(2) 0.007(2) 0.005(3)
C3 0.016(2) 0.024(2) 0.028(3) 0.009(2) 0.0029(19) 0.0001(18)
C4 0.026(3) 0.026(3) 0.037(3) 0.013(2) 0.002(2) 0.004(2)
C5 0.032(3) 0.022(3) 0.050(4) 0.010(3) 0.009(3) 0.004(2)
C6 0.028(3) 0.019(2) 0.048(4) 0.003(2) 0.010(2) 0.001(2)
C7 0.018(2) 0.018(2) 0.038(3) 0.003(2) 0.007(2) -0.0004(18)
C8 0.026(3) 0.021(2) 0.042(3) 0.002(2) 0.018(2) 0.001(2)
C9 0.043(3) 0.025(3) 0.042(3) 0.002(3) 0.022(3) 0.007(2)
C10 0.032(3) 0.023(2) 0.029(3) 0.008(2) 0.013(2) 0.004(2)
C11 0.032(3) 0.031(3) 0.048(4) -0.004(3) 0.020(3) -0.005(2)
C12 0.042(3) 0.039(3) 0.049(4) 0.002(3) 0.029(3) 0.005(3)
C13 0.049(3) 0.029(3) 0.023(3) 0.004(2) 0.020(2) 0.007(2)
C14 0.035(3) 0.029(3) 0.027(3) 0.004(2) 0.008(2) 0.000(2)
C15 0.029(3) 0.029(3) 0.031(3) 0.005(2) 0.008(2) 0.003(2)
C16 0.032(3) 0.027(3) 0.038(3) 0.005(2) 0.021(2) 0.010(2)
C17 0.040(3) 0.038(3) 0.043(4) 0.006(3) 0.019(3) -0.003(3)
C18 0.057(4) 0.038(3) 0.043(4) 0.007(3) 0.029(3) 0.000(3)
C19 0.053(4) 0.034(3) 0.033(3) 0.006(3) 0.021(3) 0.019(3)
C20 0.040(3) 0.049(4) 0.040(3) 0.009(3) 0.017(3) 0.017(3)
C21 0.033(3) 0.042(3) 0.046(4) 0.011(3) 0.019(3) 0.007(3)
Cl1 0.0239(6) 0.0318(7) 0.0407(8) 0.0119(6) 0.0078(5) 0.0024(5)
Cl2 0.0324(7) 0.0231(6) 0.0437(8) 0.0059(6) 0.0179(6) -0.0010(5)
N1 0.025(2) 0.026(2) 0.029(2) 0.0070(19) 0.0099(18) 0.0043(17)
N2 0.021(2) 0.019(2) 0.033(2) 0.0018(19) 0.0080(18) 0.0003(16)
N3 0.031(2) 0.026(2) 0.031(2) 0.0038(19) 0.0157(19) 0.0068(18)
Zn1 0.0255(3) 0.0192(3) 0.0308(3) 0.0068(2) 0.0116(2) 0.0045(2)
Br3 0.0690(5) 0.0494(4) 0.0329(3) -0.0125(3) 0.0143(3) 0.0085(3)
Br4 0.0484(3) 0.0290(3) 0.0348(3) 0.0124(2) 0.0157(3) 0.0047(2)
C22 0.022(2) 0.022(2) 0.028(3) 0.009(2) 0.010(2) 0.0084(19)
C23 0.037(3) 0.023(3) 0.030(3) 0.007(2) 0.013(2) 0.005(2)
C24 0.023(2) 0.019(2) 0.027(3) 0.004(2) 0.009(2) 0.0061(19)
C25 0.031(3) 0.021(2) 0.034(3) 0.007(2) 0.013(2) 0.006(2)
C26 0.031(3) 0.018(2) 0.039(3) 0.000(2) 0.011(2) 0.001(2)
C27 0.027(3) 0.026(3) 0.030(3) -0.003(2) 0.011(2) 0.002(2)
C28 0.022(2) 0.029(3) 0.023(2) 0.003(2) 0.007(2) 0.006(2)
C29 0.019(2) 0.031(3) 0.028(3) 0.004(2) 0.007(2) 0.004(2)
C30 0.035(3) 0.038(3) 0.024(3) 0.002(2) 0.009(2) 0.001(2)
C31 0.036(3) 0.019(2) 0.023(3) 0.003(2) 0.013(2) 0.004(2)
C32 0.039(3) 0.026(3) 0.029(3) 0.004(2) 0.011(2) 0.013(2)
C33 0.039(3) 0.024(3) 0.032(3) 0.006(2) 0.006(2) 0.008(2)
C34 0.049(4) 0.022(3) 0.026(3) 0.002(2) 0.014(3) -0.002(2)
C35 0.037(3) 0.023(3) 0.038(3) -0.002(2) 0.017(3) 0.006(2)
C36 0.026(3) 0.026(3) 0.035(3) 0.002(2) 0.009(2) 0.003(2)
C37 0.027(3) 0.022(2) 0.025(3) 0.005(2) 0.006(2) 0.001(2)
C38 0.024(3) 0.043(3) 0.039(3) 0.019(3) 0.009(2) 0.008(2)
C39 0.034(3) 0.048(4) 0.040(3) 0.022(3) 0.013(3) 0.017(3)
C40 0.033(3) 0.023(2) 0.022(3) 0.007(2) 0.008(2) 0.002(2)
C41 0.029(3) 0.032(3) 0.035(3) 0.009(2) 0.014(2) 0.003(2)
C42 0.032(3) 0.031(3) 0.039(3) 0.010(3) 0.019(2) 0.009(2)
Cl3 0.0328(7) 0.0322(7) 0.0410(8) 0.0069(6) 0.0093(6) 0.0135(6)
Cl4 0.0241(6) 0.0333(7) 0.0434(8) -0.0036(6) 0.0055(6) 0.0023(5)
N4 0.025(2) 0.022(2) 0.024(2) 0.0047(18) 0.0058(17) 0.0049(17)
N5 0.021(2) 0.022(2) 0.023(2) 0.0023(17) 0.0094(16) 0.0018(16)
N6 0.024(2) 0.026(2) 0.026(2) 0.0072(19) 0.0066(18) -0.0027(17)
Zn2 0.0248(3) 0.0178(3) 0.0242(3) 0.0023(2) 0.0061(2) 0.0012(2)
C43 0.089(6) 0.061(5) 0.063(5) 0.027(4) 0.035(5) 0.023(4)
C44 0.040(4) 0.043(4) 0.072(5) 0.015(4) 0.035(4) 0.012(3)
N7 0.042(3) 0.076(4) 0.061(4) 0.020(4) 0.022(3) 0.020(3)

loop_
_atom_type_symbol
_atom_type_description
_atom_type_scat_dispersion_real
_atom_type_scat_dispersion_imag
_atom_type_scat_source
C C 0.0033 0.0016 'International Tables Vol C Tables 4.2.6.8 and 6.1.1.4'
H H 0.0000 0.0000 'International Tables Vol C Tables 4.2.6.8 and 6.1.1.4'
Br Br -0.2901 2.4595 'International Tables Vol C Tables 4.2.6.8 and 6.1.1.4'
Cl Cl 0.1484 0.1585 'International Tables Vol C Tables 4.2.6.8 and 6.1.1.4'
N N 0.0061 0.0033 'International Tables Vol C Tables 4.2.6.8 and 6.1.1.4'
Zn Zn 0.2839 1.4301 'International Tables Vol C Tables 4.2.6.8 and 6.1.1.4'

loop_
_geom_angle_atom_site_label_1
_geom_angle_atom_site_label_2
_geom_angle_atom_site_label_3
_geom_angle
_geom_angle_site_symmetry_1
_geom_angle_site_symmetry_3
_geom_angle_publ_flag
C3 C1 C2 118.8(4) . . ?
N1 C1 C2 126.0(5) . . ?
N1 C1 C3 115.2(5) . . ?
C4 C3 C1 124.8(5) . . ?
N2 C3 C1 114.7(4) . . ?
N2 C3 C4 120.4(5) . . ?
C5 C4 C3 119.1(5) . . ?
C4 C5 C6 120.5(5) . . ?
C5 C6 C7 117.1(5) . . ?
C6 C7 C8 122.1(5) . . ?
N2 C7 C6 122.1(5) . . ?
N2 C7 C8 115.7(4) . . ?
C9 C8 C7 118.4(4) . . ?
N3 C8 C7 114.6(5) . . ?
N3 C8 C9 127.0(5) . . ?
C11 C10 C15 120.6(5) . . ?
C11 C10 N1 119.8(5) . . ?
C15 C10 N1 119.5(5) . . ?
C10 C11 C12 120.0(5) . . ?
C13 C12 C11 118.3(5) . . ?
C12 C13 Br1 118.2(4) . . ?
C14 C13 Br1 119.0(4) . . ?
C14 C13 C12 122.7(5) . . ?
C13 C14 C15 118.5(5) . . ?
C10 C15 C14 119.8(5) . . ?
C17 C16 C21 119.1(5) . . ?
C17 C16 N3 120.8(5) . . ?
C21 C16 N3 120.0(5) . . ?
C18 C17 C16 120.3(6) . . ?
C19 C18 C17 119.2(6) . . ?
C18 C19 Br2 119.8(5) . . ?
C18 C19 C20 122.0(6) . . ?
C20 C19 Br2 118.2(5) . . ?
C21 C20 C19 118.5(6) . . ?
C20 C21 C16 120.9(5) . . ?
C1 N1 C10 121.0(4) . . ?
C1 N1 Zn1 116.3(4) . . ?
C10 N1 Zn1 121.7(3) . . ?
C3 N2 Zn1 119.4(3) . . ?
C7 N2 C3 120.8(4) . . ?
C7 N2 Zn1 119.5(3) . . ?
C8 N3 C16 120.6(5) . . ?
C8 N3 Zn1 116.2(4) . . ?
C16 N3 Zn1 122.6(3) . . ?
Cl1 Zn1 N3 96.55(12) . . ?
Cl2 Zn1 Cl1 119.41(5) . . ?
Cl2 Zn1 N1 99.72(11) . . ?
Cl2 Zn1 N3 99.01(11) . . ?
N1 Zn1 Cl1 96.97(11) . . ?
N1 Zn1 N3 147.58(15) . . ?
N2 Zn1 Cl1 111.14(12) . . ?
N2 Zn1 Cl2 129.44(12) . . ?
N2 Zn1 N1 73.75(16) . . ?
N2 Zn1 N3 73.90(16) . . ?
C23 C22 C24 119.1(4) . . ?
N4 C22 C23 125.6(5) . . ?
N4 C22 C24 115.2(4) . . ?
C25 C24 C22 123.8(4) . . ?
N5 C24 C22 115.7(4) . . ?
N5 C24 C25 120.5(5) . . ?
C26 C25 C24 118.9(5) . . ?
C25 C26 C27 120.0(5) . . ?
C26 C27 C28 118.2(5) . . ?
C27 C28 C29 123.8(5) . . ?
N5 C28 C27 121.5(5) . . ?
N5 C28 C29 114.7(4) . . ?
C30 C29 C28 118.8(5) . . ?
N6 C29 C28 115.4(5) . . ?
N6 C29 C30 125.8(5) . . ?
C32 C31 C36 120.0(5) . . ?
C32 C31 N4 120.6(5) . . ?
C36 C31 N4 119.3(5) . . ?
C33 C32 C31 120.3(5) . . ?
C34 C33 C32 118.5(5) . . ?
C33 C34 Br3 118.6(4) . . ?
C33 C34 C35 122.4(5) . . ?
C35 C34 Br3 118.9(4) . . ?
C36 C35 C34 118.5(5) . . ?
C35 C36 C31 120.2(5) . . ?
C38 C37 N6 119.3(5) . . ?
C42 C37 C38 120.9(5) . . ?
C42 C37 N6 119.6(5) . . ?
C37 C38 C39 119.6(5) . . ?
C40 C39 C38 118.8(5) . . ?
C39 C40 Br4 119.5(4) . . ?
C41 C40 Br4 119.1(4) . . ?
C41 C40 C39 121.4(5) . . ?
C40 C41 C42 119.3(5) . . ?
C37 C42 C41 119.8(5) . . ?
C22 N4 C31 120.9(4) . . ?
C22 N4 Zn2 115.7(3) . . ?
C31 N4 Zn2 123.3(3) . . ?
C24 N5 Zn2 119.1(3) . . ?
C28 N5 C24 121.1(4) . . ?
C28 N5 Zn2 119.8(3) . . ?
C29 N6 C37 121.2(4) . . ?
C29 N6 Zn2 116.2(3) . . ?
C37 N6 Zn2 122.5(3) . . ?
Cl3 Zn2 N4 98.37(11) . . ?
Cl4 Zn2 Cl3 120.52(6) . . ?
Cl4 Zn2 N4 97.51(11) . . ?
Cl4 Zn2 N6 99.19(11) . . ?
N5 Zn2 Cl3 122.22(12) . . ?
N5 Zn2 Cl4 117.26(12) . . ?
N5 Zn2 N4 74.19(15) . . ?
N5 Zn2 N6 73.81(15) . . ?
N6 Zn2 Cl3 96.45(12) . . ?
N6 Zn2 N4 147.90(15) . . ?
N7 C44 C43 179.2(8) . . ?

loop_
_geom_bond_atom_site_label_1
_geom_bond_atom_site_label_2
_geom_bond_distance
_geom_bond_site_symmetry_2
_geom_bond_publ_flag
Br1 C13 1.909(6) . ?
Br2 C19 1.905(6) . ?
C1 C2 1.498(7) . ?
C1 C3 1.490(8) . ?
C1 N1 1.271(6) . ?
C3 C4 1.386(7) . ?
C3 N2 1.339(6) . ?
C4 C5 1.375(8) . ?
C5 C6 1.382(8) . ?
C6 C7 1.398(7) . ?
C7 C8 1.501(7) . ?
C7 N2 1.322(7) . ?
C8 C9 1.481(8) . ?
C8 N3 1.273(6) . ?
C10 C11 1.377(7) . ?
C10 C15 1.385(7) . ?
C10 N1 1.422(7) . ?
C11 C12 1.391(8) . ?
C12 C13 1.373(8) . ?
C13 C14 1.373(8) . ?
C14 C15 1.387(8) . ?
C16 C17 1.385(7) . ?
C16 C21 1.388(8) . ?
C16 N3 1.420(7) . ?
C17 C18 1.382(8) . ?
C18 C19 1.363(9) . ?
C19 C20 1.379(8) . ?
C20 C21 1.374(8) . ?
Cl1 Zn1 2.2439(14) . ?
Cl2 Zn1 2.2324(13) . ?
N1 Zn1 2.234(4) . ?
N2 Zn1 2.081(4) . ?
N3 Zn1 2.245(4) . ?
Br3 C34 1.908(6) . ?
Br4 C40 1.898(5) . ?
C22 C23 1.482(7) . ?
C22 C24 1.488(7) . ?
C22 N4 1.279(6) . ?
C24 C25 1.388(7) . ?
C24 N5 1.343(6) . ?
C25 C26 1.378(8) . ?
C26 C27 1.382(7) . ?
C27 C28 1.394(7) . ?
C28 C29 1.498(7) . ?
C28 N5 1.316(6) . ?
C29 C30 1.492(7) . ?
C29 N6 1.261(7) . ?
C31 C32 1.383(7) . ?
C31 C36 1.388(7) . ?
C31 N4 1.428(6) . ?
C32 C33 1.379(8) . ?
C33 C34 1.371(8) . ?
C34 C35 1.381(8) . ?
C35 C36 1.375(8) . ?
C37 C38 1.378(7) . ?
C37 C42 1.368(7) . ?
C37 N6 1.438(6) . ?
C38 C39 1.391(8) . ?
C39 C40 1.382(8) . ?
C40 C41 1.369(7) . ?
C41 C42 1.387(7) . ?
Cl3 Zn2 2.2337(14) . ?
Cl4 Zn2 2.2300(14) . ?
N4 Zn2 2.255(4) . ?
N5 Zn2 2.078(4) . ?
N6 Zn2 2.231(4) . ?
C43 C44 1.446(11) . ?
C44 N7 1.135(9) . ?

loop_
_platon_squeeze_void_nr
_platon_squeeze_void_average_x
_platon_squeeze_void_average_y
_platon_squeeze_void_average_z
_platon_squeeze_void_volume
_platon_squeeze_void_count_electrons
_platon_squeeze_void_content
1 0.500 0.500 0.500 249 101 ' '
